data_7701301
loop_
_publ_author_name
'Su, Wei'
'Pan, Sudip'
'Sun, Xiong'
'Zhao, Lili'
'Frenking, Gernot'
'Zhu, Congqing'

_publ_section_title
;
 Cerium-carbon dative interactions supported by carbodiphosphorane.
;
_journal_issue 42
_journal_name_full 'Dalton transactions (Cambridge, England : 2003)'
_journal_page_first 16108
_journal_page_last 16114
_journal_paper_doi 10.1039/c9dt03770e
_journal_volume 48
_journal_year 2019
_chemical_formula_moiety 'C70 H56 Br Ce N4 P4, 2(C24 H20 B)'
_chemical_formula_sum 'C118 H96 B2 Br Ce N4 P4'
_chemical_formula_weight 1935.51
_space_group_crystal_system monoclinic
_space_group_IT_number 14
_space_group_name_Hall '-P 2ybc'
_space_group_name_H-M_alt 'P 1 21/c 1'
_symmetry_space_group_name_Hall '-P 2ybc'
_symmetry_space_group_name_H-M 'P 1 21/c 1'
_atom_sites_solution_hydrogens geom
_atom_sites_solution_primary iterative
_audit_creation_date 2019-06-09
_audit_creation_method
;
Olex2 1.2
(compiled 2018.04.26 svn.r3504 for OlexSys, GUI svn.r5492)
;
_audit_update_record
;
2019-06-10 deposited with the CCDC.    2019-10-01 downloaded from the CCDC.
;
_cell_angle_alpha 90
_cell_angle_beta 104.649(3)
_cell_angle_gamma 90
_cell_formula_units_Z 4
_cell_length_a 17.0971(11)
_cell_length_b 30.3657(18)
_cell_length_c 19.5806(13)
_cell_measurement_reflns_used 9861
_cell_measurement_temperature 193
_cell_measurement_theta_max 53.913
_cell_measurement_theta_min 2.324
_cell_volume 9835.1(11)
_computing_cell_refinement 'SAINT v8.37A (Bruker, 2015)'
_computing_data_collection 'SAINT v8.37A (Bruker, 2015)'
_computing_data_reduction 'SAINT v8.37A (Bruker, 2015)'
_computing_molecular_graphics 'Olex2 (Dolomanov et al., 2009)'
_computing_publication_material 'Olex2 (Dolomanov et al., 2009)'
_computing_structure_refinement 'XL (Sheldrick, 2008)'
_computing_structure_solution 'olex2.solve (Bourhis et al., 2015)'
_diffrn_ambient_temperature 193
_diffrn_measured_fraction_theta_full 0.999
_diffrn_measured_fraction_theta_max 0.999
_diffrn_measurement_device_type 'Bruker APEX-II CCD'
_diffrn_measurement_method '\f and \w scans'
_diffrn_radiation_type GaK\a
_diffrn_radiation_wavelength 1.34139
_diffrn_reflns_av_R_equivalents 0.0634
_diffrn_reflns_av_unetI/netI 0.0423
_diffrn_reflns_Laue_measured_fraction_full 0.999
_diffrn_reflns_Laue_measured_fraction_max 0.999
_diffrn_reflns_limit_h_max 20
_diffrn_reflns_limit_h_min -20
_diffrn_reflns_limit_k_max 36
_diffrn_reflns_limit_k_min -30
_diffrn_reflns_limit_l_max 23
_diffrn_reflns_limit_l_min -23
_diffrn_reflns_number 90872
_diffrn_reflns_point_group_measured_fraction_full 0.999
_diffrn_reflns_point_group_measured_fraction_max 0.999
_diffrn_reflns_theta_full 52.980
_diffrn_reflns_theta_max 52.980
_diffrn_reflns_theta_min 2.324
_exptl_absorpt_coefficient_mu 3.437
_exptl_absorpt_correction_T_max 0.7506
_exptl_absorpt_correction_T_min 0.5132
_exptl_absorpt_correction_type multi-scan
_exptl_absorpt_process_details 'SADABS-2016/2 (Bruker,2016/2) was used for absorption correction.'
_exptl_crystal_colour colourless
_exptl_crystal_colour_primary colourless
_exptl_crystal_density_diffrn 1.307
_exptl_crystal_description block
_exptl_crystal_F_000 3980
_exptl_crystal_size_max 0.12
_exptl_crystal_size_mid 0.11
_exptl_crystal_size_min 0.1
_platon_squeeze_details
;
TITL sx2019041702_0m  P 1 21/c 1   R = 0.09
CELL   17.0971   30.3657   19.5806     90.00    104.65     90.00
SPGR P21/c
# Solvent Accessible Volume =       497
# Electrons Found in S.A.V. =       149
# Note: Atoms in Void are Labelled as Cxxx and Qxxx for all Others
Q101 0.900 0.651 0.439 !       8.49 eA-3
Q102 0.234 0.327 0.504 !       7.04 eA-3
C103 0.589 0.542 0.033 !       5.37 eA-3
C104 0.492 0.032 0.521 !       4.78 eA-3
Q105 0.126 0.335 0.479 !       3.62 eA-3
Q106 0.205 0.147 0.096 !       2.55 eA-3
Q107 0.221 0.148 0.183 !       1.50 eA-3
Q108 0.593 0.009 0.549 !       1.22 eA-3
Q109 0.809 0.846 0.971 !       0.66 eA-3
Q110 0.858 0.680 0.454 !       0.53 eA-3
Q111 0.920 0.643 0.499 !       0.51 eA-3
;
_refine_diff_density_max 1.941
_refine_diff_density_min -0.886
_refine_diff_density_rms 0.070
_refine_ls_extinction_method none
_refine_ls_goodness_of_fit_ref 1.053
_refine_ls_hydrogen_treatment constr
_refine_ls_matrix_type full
_refine_ls_number_parameters 1208
_refine_ls_number_reflns 17341
_refine_ls_number_restraints 0
_refine_ls_restrained_S_all 1.053
_refine_ls_R_factor_all 0.0542
_refine_ls_R_factor_gt 0.0464
_refine_ls_shift/su_max 0.002
_refine_ls_shift/su_mean 0.000
_refine_ls_structure_factor_coef Fsqd
_refine_ls_weighting_details 'w=1/[\s^2^(Fo^2^)+(0.0450P)^2^+18.3377P] where P=(Fo^2^+2Fc^2^)/3'
_refine_ls_weighting_scheme calc
_refine_ls_wR_factor_gt 0.1156
_refine_ls_wR_factor_ref 0.1198
_reflns_Friedel_coverage 0.000
_reflns_number_gt 15124
_reflns_number_total 17341
_reflns_threshold_expression 'I > 2\s(I)'
_cod_data_source_file c9dt03770e2.cif
_cod_data_source_block sx2019041702_0m_sq
_cod_depositor_comments 'Adding full bibliography for 7701300--7701303.cif.'
_cod_database_code 7701301
_shelx_shelxl_version_number 2018/3
_shelx_space_group_comment
;
The symmetry employed for this shelxl refinement is uniquely defined
by the following loop, which should always be used as a source of
symmetry information in preference to the above space-group names.
They are only intended as comments.
;
_shelx_estimated_absorpt_t_max 0.725
_shelx_estimated_absorpt_t_min 0.683
_olex2_refinement_description
;
1. Fixed Uiso
 At 1.2 times of:
  All C(H) groups, All C(H,H) groups
2. Others
 Sof(N2A)=Sof(H19a)=Sof(C20A)=Sof(H20A)=Sof(C22A)=Sof(H22A)=Sof(C21A)=
 Sof(H21A)=1-FVAR(1)
 Sof(H19)=Sof(C22)=Sof(H22)=Sof(C21)=Sof(H21)=Sof(N2)=Sof(C20)=Sof(H20)=FVAR(1)
3.a Aromatic/amide H refined with riding coordinates:
 C6(H6), C110(H110), C30(H30), C74(H74), C54(H54), C111(H111), C76(H76),
 C14(H14), C39(H39), C66(H66), C43(H43), C94(H94), C86(H86), C24(H24), C45(H45),
  C79(H79), C46(H46), C88(H88), C27(H27), C16(H16), C70(H70), C72(H72),
 C69(H69), C32(H32), C28(H28), C64(H64), C93(H93), C33(H33), C61(H61), C13(H13),
  C92(H92), C58(H58), C31(H31), C118(H118), C34(H34), C35(H35), C100(H100),
 C5(H5), C49(H49), C42(H42), C52(H52), C37(H37), C3(H3), C87(H87), C11(H11),
 C78(H78), C82(H82), C57(H57), C98(H98), C36(H36), C114(H114), C48(H48),
 C84(H84), C56(H56), C19(H19), C19(H19a), C67(H67), C85(H85), C112(H112),
 C38(H38), C90(H90), C51(H51), C15(H15), C117(H117), C75(H75), C96(H96), C4(H4),
  C106(H106), C99(H99), C10(H10), C73(H73), C9(H9), C55(H55), C80(H80),
 C108(H108), C60(H60), C26(H26), C81(H81), C102(H102), C44(H44), C115(H115),
 C25(H25), C91(H91), C50(H50), C105(H105), C97(H97), C68(H68), C63(H63),
 C62(H62), C109(H109), C8(H8), C104(H104), C116(H116), C103(H103), C22(H22),
 C21(H21), C20A(H20A), C22A(H22A), C21A(H21A), C20(H20)
;
_platon_squeeze_void_probe_radius 1.20
_olex2_submission_special_instructions 'No special instructions were received'

loop_
_space_group_symop_operation_xyz
'x, y, z'
'-x, y+1/2, -z+1/2'
'-x, -y, -z'
'x, -y-1/2, z-1/2'

loop_
_atom_site_label
_atom_site_type_symbol
_atom_site_fract_x
_atom_site_fract_y
_atom_site_fract_z
_atom_site_U_iso_or_equiv
_atom_site_adp_type
_atom_site_occupancy
_atom_site_site_symmetry_order
_atom_site_calc_flag
_atom_site_refinement_flags_posn
_atom_site_refinement_flags_occupancy
_atom_site_disorder_assembly
_atom_site_disorder_group
Ce1 Ce 0.24009(2) 0.35178(2) 0.74580(2) 0.03530(7) Uani 1 1 d . . . .
Br1 Br 0.28055(3) 0.35546(2) 0.89692(2) 0.04787(12) Uani 1 1 d . . . .
P4 P 0.02951(5) 0.34657(3) 0.76744(5) 0.0295(2) Uani 1 1 d . . . .
P1 P 0.45997(5) 0.36514(3) 0.75214(5) 0.02851(19) Uani 1 1 d . . . .
P3 P 0.07252(5) 0.43014(3) 0.71309(5) 0.02870(19) Uani 1 1 d . . . .
P2 P 0.39366(5) 0.27727(3) 0.71533(5) 0.0298(2) Uani 1 1 d . . . .
N1 N 0.34632(18) 0.42087(10) 0.77427(18) 0.0410(8) Uani 1 1 d . . . .
C95 C 0.7580(2) 0.36142(14) 0.3610(2) 0.0410(9) Uani 1 1 d . . . .
C17 C 0.4234(2) 0.41871(12) 0.77044(19) 0.0330(8) Uani 1 1 d . . . .
C29 C 0.4791(2) 0.25781(11) 0.6842(2) 0.0324(8) Uani 1 1 d . . . .
N4 N 0.1984(2) 0.41971(13) 0.65642(19) 0.0505(9) Uani 1 1 d . . . .
C6 C 0.0361(2) 0.26083(14) 0.8186(2) 0.0473(10) Uani 1 1 d . . . .
H6 H -0.015398 0.266732 0.826717 0.057 Uiso 1 1 calc R . . .
C7 C 0.0763(2) 0.29313(12) 0.7918(2) 0.0334(8) Uani 1 1 d . . . .
C110 C 0.7875(3) 0.33509(17) 0.0990(2) 0.0565(12) Uani 1 1 d . . . .
H110 H 0.780762 0.335549 0.049370 0.068 Uiso 1 1 calc R . . .
C30 C 0.5414(2) 0.23434(13) 0.7287(2) 0.0377(9) Uani 1 1 d . . . .
H30 H 0.536647 0.225390 0.773933 0.045 Uiso 1 1 calc R . . .
C74 C 0.3824(3) 0.46180(16) 0.4440(2) 0.0534(11) Uani 1 1 d . . . .
H74 H 0.400769 0.464564 0.493823 0.064 Uiso 1 1 calc R . . .
C54 C -0.0721(2) 0.47694(13) 0.7019(2) 0.0398(9) Uani 1 1 d . . . .
H54 H -0.045098 0.491719 0.744052 0.048 Uiso 1 1 calc R . . .
C23 C 0.3956(2) 0.24358(12) 0.7922(2) 0.0330(8) Uani 1 1 d . . . .
C111 C 0.7396(3) 0.36064(16) 0.1295(2) 0.0546(12) Uani 1 1 d . . . .
H111 H 0.698148 0.378071 0.100479 0.066 Uiso 1 1 calc R . . .
C76 C 0.2935(3) 0.42931(13) 0.3411(2) 0.0418(9) Uani 1 1 d . . . .
H76 H 0.250683 0.409415 0.322043 0.050 Uiso 1 1 calc R . . .
C89 C 0.3669(2) 0.41520(12) 0.1849(2) 0.0364(8) Uani 1 1 d . . . .
C40 C 0.5172(2) 0.37669(12) 0.68748(19) 0.0321(8) Uani 1 1 d . . . .
C14 C 0.3656(3) 0.49819(15) 0.7990(3) 0.0601(13) Uani 1 1 d . . . .
H14 H 0.343195 0.525579 0.807893 0.072 Uiso 1 1 calc R . . .
C83 C 0.2988(2) 0.49613(13) 0.1692(2) 0.0375(9) Uani 1 1 d . . . .
C1 C 0.0915(2) 0.37654(12) 0.73120(19) 0.0308(8) Uani 1 1 d . . . .
N3 N 0.15036(18) 0.28669(10) 0.78059(17) 0.0343(7) Uani 1 1 d . . . .
C2 C 0.3801(2) 0.33142(11) 0.72482(18) 0.0295(7) Uani 1 1 d . . . .
C39 C 0.4768(2) 0.37710(12) 0.6163(2) 0.0370(8) Uani 1 1 d . . . .
H39 H 0.420537 0.370983 0.602371 0.044 Uiso 1 1 calc R . . .
C66 C -0.0461(2) 0.40163(13) 0.8442(2) 0.0390(9) Uani 1 1 d . . . .
H66 H -0.081273 0.409332 0.800019 0.047 Uiso 1 1 calc R . . .
C43 C 0.5573(3) 0.34431(17) 0.9603(2) 0.0551(12) Uani 1 1 d . . . .
H43 H 0.546385 0.353357 1.003460 0.066 Uiso 1 1 calc R . . .
C94 C 0.4444(2) 0.40684(12) 0.2270(2) 0.0369(8) Uani 1 1 d . . . .
H94 H 0.458720 0.418565 0.273539 0.044 Uiso 1 1 calc R . . .
C53 C -0.0305(2) 0.44657(12) 0.67127(19) 0.0308(8) Uani 1 1 d . . . .
C86 C 0.2828(3) 0.57833(15) 0.0974(3) 0.0536(12) Uani 1 1 d . . . .
H86 H 0.276791 0.605648 0.072943 0.064 Uiso 1 1 calc R . . .
C12 C 0.1329(2) 0.44511(13) 0.6516(2) 0.0363(9) Uani 1 1 d . . . .
C24 C 0.3910(2) 0.19780(13) 0.7874(2) 0.0432(10) Uani 1 1 d . . . .
H24 H 0.388061 0.183645 0.743591 0.052 Uiso 1 1 calc R . . .
C45 C 0.6327(3) 0.30033(15) 0.8992(3) 0.0513(11) Uani 1 1 d . . . .
H45 H 0.673316 0.278867 0.899810 0.062 Uiso 1 1 calc R . . .
C79 C 0.1204(3) 0.36173(17) 0.1758(3) 0.0604(13) Uani 1 1 d . . . .
H79 H 0.114800 0.330757 0.179392 0.072 Uiso 1 1 calc R . . .
C46 C 0.5909(2) 0.31906(13) 0.8358(2) 0.0410(9) Uani 1 1 d . . . .
H46 H 0.603499 0.310592 0.793144 0.049 Uiso 1 1 calc R . . .
C88 C 0.3242(3) 0.50254(14) 0.1066(2) 0.0463(10) Uani 1 1 d . . . .
H88 H 0.347230 0.478448 0.087618 0.056 Uiso 1 1 calc R . . .
C27 C 0.3988(3) 0.23873(14) 0.9152(2) 0.0480(10) Uani 1 1 d . . . .
H27 H 0.401564 0.252674 0.959159 0.058 Uiso 1 1 calc R . . .
N2A N 0.2330(7) 0.2875(5) 0.6497(8) 0.031(3) Uani 0.46(2) 1 d . P A 2
C16 C 0.4737(3) 0.45516(14) 0.7819(2) 0.0497(11) Uani 1 1 d . . . .
H16 H 0.528479 0.452288 0.780137 0.060 Uiso 1 1 calc R . . .
C70 C 0.0620(2) 0.35716(14) 0.9131(2) 0.0415(9) Uani 1 1 d . . . .
H70 H 0.100610 0.334257 0.916190 0.050 Uiso 1 1 calc R . . .
C41 C 0.5309(2) 0.35002(12) 0.83432(19) 0.0325(8) Uani 1 1 d . . . .
C72 C 0.3888(3) 0.48262(14) 0.3278(2) 0.0449(10) Uani 1 1 d . . . .
H72 H 0.413121 0.500549 0.299171 0.054 Uiso 1 1 calc R . . .
C69 C 0.0569(3) 0.37968(16) 0.9735(2) 0.0513(11) Uani 1 1 d . . . .
H69 H 0.092263 0.372395 1.017786 0.062 Uiso 1 1 calc R . . .
C32 C 0.6181(2) 0.23680(14) 0.6418(2) 0.0471(11) Uani 1 1 d . . . .
H32 H 0.665886 0.229997 0.627586 0.057 Uiso 1 1 calc R . . .
C28 C 0.4000(2) 0.26364(13) 0.8566(2) 0.0367(9) Uani 1 1 d . . . .
H28 H 0.403866 0.294793 0.860406 0.044 Uiso 1 1 calc R . . .
C64 C -0.0721(2) 0.32216(13) 0.6390(2) 0.0392(9) Uani 1 1 d . . . .
H64 H -0.024440 0.322892 0.622464 0.047 Uiso 1 1 calc R . . .
C93 C 0.5020(2) 0.38227(13) 0.2046(2) 0.0410(9) Uani 1 1 d . . . .
H93 H 0.553785 0.377312 0.235438 0.049 Uiso 1 1 calc R . . .
C33 C 0.5558(3) 0.25968(14) 0.5967(2) 0.0479(10) Uani 1 1 d . . . .
H33 H 0.560479 0.268051 0.551200 0.057 Uiso 1 1 calc R . . .
C61 C -0.2108(2) 0.31772(15) 0.6860(2) 0.0479(10) Uani 1 1 d . . . .
H61 H -0.258487 0.315723 0.702364 0.057 Uiso 1 1 calc R . . .
C13 C 0.3193(3) 0.46040(15) 0.7891(3) 0.0592(13) Uani 1 1 d . . . .
H13 H 0.265121 0.462445 0.792993 0.071 Uiso 1 1 calc R . . .
C92 C 0.4830(3) 0.36506(14) 0.1367(2) 0.0463(10) Uani 1 1 d . . . .
H92 H 0.521831 0.348369 0.120555 0.056 Uiso 1 1 calc R . . .
C58 C -0.0716(2) 0.42498(13) 0.61006(19) 0.0353(8) Uani 1 1 d . . . .
H58 H -0.043792 0.404385 0.588271 0.042 Uiso 1 1 calc R . . .
C31 C 0.6103(2) 0.22394(14) 0.7074(2) 0.0437(10) Uani 1 1 d . . . .
H31 H 0.652617 0.207865 0.738124 0.052 Uiso 1 1 calc R . . .
C18 C 0.3026(2) 0.25826(14) 0.6523(2) 0.0414(9) Uani 1 1 d . . . .
C47 C 0.1084(2) 0.46914(12) 0.7848(2) 0.0338(8) Uani 1 1 d . . . .
C118 C 0.9685(2) 0.38268(14) 0.3171(2) 0.0420(9) Uani 1 1 d . . . .
H118 H 0.958916 0.369331 0.271896 0.050 Uiso 1 1 calc R . . .
C34 C 0.4867(2) 0.27039(13) 0.6178(2) 0.0393(9) Uani 1 1 d . . . .
H34 H 0.444351 0.286334 0.586857 0.047 Uiso 1 1 calc R . . .
C35 C 0.5988(2) 0.38657(14) 0.7066(2) 0.0408(9) Uani 1 1 d . . . .
H35 H 0.627172 0.386793 0.755000 0.049 Uiso 1 1 calc R . . .
C100 C 0.7054(3) 0.33575(16) 0.3886(2) 0.0489(10) Uani 1 1 d . . . .
H100 H 0.716533 0.305209 0.395795 0.059 Uiso 1 1 calc R . . .
C5 C 0.0708(3) 0.22007(15) 0.8337(3) 0.0616(14) Uani 1 1 d . . . .
H5 H 0.043251 0.197167 0.851096 0.074 Uiso 1 1 calc R . . .
C77 C 0.2098(2) 0.42555(13) 0.1853(2) 0.0378(9) Uani 1 1 d . . . .
C49 C 0.1409(2) 0.54322(14) 0.8264(2) 0.0477(10) Uani 1 1 d . . . .
H49 H 0.141593 0.573931 0.817362 0.057 Uiso 1 1 calc R . . .
C113 C 0.9130(2) 0.37490(14) 0.3575(2) 0.0421(9) Uani 1 1 d . . . .
C42 C 0.5146(2) 0.36289(15) 0.8975(2) 0.0435(10) Uani 1 1 d . . . .
H42 H 0.474244 0.384391 0.897432 0.052 Uiso 1 1 calc R . . .
C52 C 0.1394(2) 0.45405(13) 0.8530(2) 0.0401(9) Uani 1 1 d . . . .
H52 H 0.139198 0.423377 0.862563 0.048 Uiso 1 1 calc R . . .
C107 C 0.8110(2) 0.33614(14) 0.2475(2) 0.0407(9) Uani 1 1 d . . . .
C37 C 0.5995(3) 0.39528(13) 0.5853(2) 0.0446(10) Uani 1 1 d . . . .
H37 H 0.628048 0.400815 0.550342 0.053 Uiso 1 1 calc R . . .
C3 C 0.1836(2) 0.24675(13) 0.7975(2) 0.0460(10) Uani 1 1 d . . . .
H3 H 0.236259 0.241630 0.791407 0.055 Uiso 1 1 calc R . . .
C87 C 0.3168(3) 0.54250(16) 0.0722(3) 0.0581(12) Uani 1 1 d . . . .
H87 H 0.335394 0.545448 0.030661 0.070 Uiso 1 1 calc R . . .
C11 C 0.1143(3) 0.48041(13) 0.6067(2) 0.0411(9) Uani 1 1 d . . . .
H11 H 0.067138 0.497434 0.604552 0.049 Uiso 1 1 calc R . . .
C71 C 0.3267(2) 0.45385(12) 0.2945(2) 0.0375(9) Uani 1 1 d . . . .
C78 C 0.1969(3) 0.38028(16) 0.1887(2) 0.0525(11) Uani 1 1 d . . . .
H78 H 0.242584 0.361334 0.200382 0.063 Uiso 1 1 calc R . . .
C82 C 0.1388(2) 0.45045(15) 0.1658(2) 0.0445(10) Uani 1 1 d . . . .
H82 H 0.143317 0.481422 0.161203 0.053 Uiso 1 1 calc R . . .
C57 C -0.1527(2) 0.43322(14) 0.5806(2) 0.0418(9) Uani 1 1 d . . . .
H57 H -0.180556 0.417984 0.539262 0.050 Uiso 1 1 calc R . . .
C98 C 0.6193(3) 0.39682(18) 0.3963(2) 0.0602(13) Uani 1 1 d . . . .
H98 H 0.572385 0.408522 0.407137 0.072 Uiso 1 1 calc R . . .
C36 C 0.6394(3) 0.39614(14) 0.6556(2) 0.0480(10) Uani 1 1 d . . . .
H36 H 0.695236 0.403360 0.669276 0.058 Uiso 1 1 calc R . . .
C114 C 0.9307(3) 0.39712(16) 0.4227(2) 0.0547(12) Uani 1 1 d . . . .
H114 H 0.894390 0.393985 0.452034 0.066 Uiso 1 1 calc R . . .
C48 C 0.1101(2) 0.51437(13) 0.7718(2) 0.0389(9) Uani 1 1 d . . . .
H48 H 0.089923 0.525276 0.725194 0.047 Uiso 1 1 calc R . . .
C84 C 0.2670(3) 0.53341(13) 0.1938(2) 0.0448(10) Uani 1 1 d . . . .
H84 H 0.250636 0.531414 0.236570 0.054 Uiso 1 1 calc R . . .
C56 C -0.1929(2) 0.46355(14) 0.6115(2) 0.0445(10) Uani 1 1 d . . . .
H56 H -0.248617 0.469168 0.591236 0.053 Uiso 1 1 calc R . . .
C59 C -0.0678(2) 0.33187(12) 0.70918(19) 0.0319(8) Uani 1 1 d . . . .
C19 C 0.3013(3) 0.22487(16) 0.6041(2) 0.0548(12) Uani 1 1 d . . . .
H19 H 0.350631 0.214156 0.596630 0.066 Uiso 0.54(2) 1 calc R P A 1
H19A H 0.345036 0.205029 0.607464 0.066 Uiso 0.46(2) 1 calc R P A 2
C67 C -0.0513(3) 0.42381(15) 0.9049(2) 0.0470(10) Uani 1 1 d . . . .
H67 H -0.090222 0.446503 0.902291 0.056 Uiso 1 1 calc R . . .
C101 C 0.8603(2) 0.29334(14) 0.3732(2) 0.0424(10) Uani 1 1 d . . . .
C85 C 0.2581(3) 0.57364(14) 0.1579(2) 0.0487(10) Uani 1 1 d . . . .
H85 H 0.234625 0.597962 0.175888 0.058 Uiso 1 1 calc R . . .
C112 C 0.7508(3) 0.36146(14) 0.2025(2) 0.0463(10) Uani 1 1 d . . . .
H112 H 0.716814 0.379577 0.222263 0.056 Uiso 1 1 calc R . . .
C38 C 0.5179(3) 0.38631(13) 0.5658(2) 0.0427(9) Uani 1 1 d . . . .
H38 H 0.489698 0.386479 0.517293 0.051 Uiso 1 1 calc R . . .
B1 B 0.8354(3) 0.34099(16) 0.3346(2) 0.0403(10) Uani 1 1 d . . . .
C90 C 0.3506(3) 0.39668(13) 0.1173(2) 0.0446(10) Uani 1 1 d . . . .
H90 H 0.298364 0.400809 0.086626 0.054 Uiso 1 1 calc R . . .
C65 C 0.0105(2) 0.36813(12) 0.8478(2) 0.0341(8) Uani 1 1 d . . . .
C51 C 0.1706(3) 0.48294(15) 0.9072(2) 0.0525(11) Uani 1 1 d . . . .
H51 H 0.192095 0.472112 0.953710 0.063 Uiso 1 1 calc R . . .
C15 C 0.4447(3) 0.49545(15) 0.7958(3) 0.0602(13) Uani 1 1 d . . . .
H15 H 0.478465 0.520753 0.802980 0.072 Uiso 1 1 calc R . . .
C117 C 1.0364(3) 0.40867(15) 0.3395(2) 0.0478(10) Uani 1 1 d . . . .
H117 H 1.072715 0.412093 0.310280 0.057 Uiso 1 1 calc R . . .
C75 C 0.3209(3) 0.43298(15) 0.4141(2) 0.0515(11) Uani 1 1 d . . . .
H75 H 0.297046 0.415480 0.443626 0.062 Uiso 1 1 calc R . . .
C96 C 0.7374(3) 0.40647(15) 0.3529(2) 0.0506(11) Uani 1 1 d . . . .
H96 H 0.771112 0.425703 0.334786 0.061 Uiso 1 1 calc R . . .
C4 C 0.1460(3) 0.21312(14) 0.8230(3) 0.0563(12) Uani 1 1 d . . . .
H4 H 0.171728 0.185289 0.833272 0.068 Uiso 1 1 calc R . . .
C106 C 0.8178(3) 0.25451(15) 0.3484(2) 0.0495(10) Uani 1 1 d . . . .
H106 H 0.777033 0.255598 0.305266 0.059 Uiso 1 1 calc R . . .
C99 C 0.6376(3) 0.35290(18) 0.4059(3) 0.0613(13) Uani 1 1 d . . . .
H99 H 0.603670 0.334108 0.424620 0.074 Uiso 1 1 calc R . . .
C10 C 0.1661(3) 0.49079(16) 0.5643(2) 0.0541(12) Uani 1 1 d . . . .
H10 H 0.155712 0.515301 0.533216 0.065 Uiso 1 1 calc R . . .
C73 C 0.4164(3) 0.48619(15) 0.4007(2) 0.0506(11) Uani 1 1 d . . . .
H73 H 0.459329 0.505846 0.420500 0.061 Uiso 1 1 calc R . . .
C9 C 0.2329(3) 0.46447(19) 0.5689(3) 0.0629(14) Uani 1 1 d . . . .
H9 H 0.269052 0.470424 0.540354 0.076 Uiso 1 1 calc R . . .
C55 C -0.1530(2) 0.48572(14) 0.6712(2) 0.0440(10) Uani 1 1 d . . . .
H55 H -0.180865 0.507096 0.691581 0.053 Uiso 1 1 calc R . . .
C80 C 0.0522(3) 0.38803(19) 0.1576(2) 0.0569(13) Uani 1 1 d . . . .
H80 H -0.000352 0.375567 0.148697 0.068 Uiso 1 1 calc R . . .
C108 C 0.8562(3) 0.30958(15) 0.2138(2) 0.0493(11) Uani 1 1 d . . . .
H108 H 0.896391 0.291035 0.242011 0.059 Uiso 1 1 calc R . . .
C60 C -0.1382(2) 0.32896(13) 0.7324(2) 0.0405(9) Uani 1 1 d . . . .
H60 H -0.136387 0.334747 0.780417 0.049 Uiso 1 1 calc R . . .
C26 C 0.3936(3) 0.19333(15) 0.9097(3) 0.0552(12) Uani 1 1 d . . . .
H26 H 0.391953 0.176136 0.949844 0.066 Uiso 1 1 calc R . . .
C81 C 0.0626(3) 0.43233(17) 0.1529(2) 0.0512(11) Uani 1 1 d . . . .
H81 H 0.016562 0.450993 0.140599 0.061 Uiso 1 1 calc R . . .
C102 C 0.9201(3) 0.28830(17) 0.4357(2) 0.0530(11) Uani 1 1 d . . . .
H102 H 0.951498 0.313304 0.454761 0.064 Uiso 1 1 calc R . . .
C44 C 0.6152(3) 0.31292(17) 0.9610(2) 0.0584(13) Uani 1 1 d . . . .
H44 H 0.643270 0.299864 1.004417 0.070 Uiso 1 1 calc R . . .
B2 B 0.3013(3) 0.44729(15) 0.2085(2) 0.0377(10) Uani 1 1 d . . . .
C115 C 0.9986(3) 0.42339(18) 0.4463(3) 0.0644(14) Uani 1 1 d . . . .
H115 H 1.008580 0.436978 0.491358 0.077 Uiso 1 1 calc R . . .
C25 C 0.3909(3) 0.17307(14) 0.8466(3) 0.0533(12) Uani 1 1 d . . . .
H25 H 0.388847 0.141855 0.843470 0.064 Uiso 1 1 calc R . . .
C91 C 0.4073(3) 0.37248(14) 0.0930(2) 0.0484(10) Uani 1 1 d . . . .
H91 H 0.393720 0.361098 0.046267 0.058 Uiso 1 1 calc R . . .
C50 C 0.1707(3) 0.52752(16) 0.8943(3) 0.0550(12) Uani 1 1 d . . . .
H50 H 0.191226 0.547458 0.931923 0.066 Uiso 1 1 calc R . . .
C105 C 0.8325(3) 0.21453(16) 0.3842(3) 0.0589(13) Uani 1 1 d . . . .
H105 H 0.801376 0.189276 0.366019 0.071 Uiso 1 1 calc R . . .
C97 C 0.6703(3) 0.42369(17) 0.3705(3) 0.0585(12) Uani 1 1 d . . . .
H97 H 0.659089 0.454300 0.364740 0.070 Uiso 1 1 calc R . . .
C68 C 0.0003(3) 0.41274(16) 0.9691(2) 0.0544(12) Uani 1 1 d . . . .
H68 H -0.003216 0.427994 1.010535 0.065 Uiso 1 1 calc R . . .
C63 C -0.1455(3) 0.31142(15) 0.5928(2) 0.0471(10) Uani 1 1 d . . . .
H63 H -0.148024 0.305417 0.544665 0.056 Uiso 1 1 calc R . . .
C62 C -0.2143(2) 0.30943(14) 0.6164(2) 0.0468(10) Uani 1 1 d . . . .
H62 H -0.264475 0.302303 0.584510 0.056 Uiso 1 1 calc R . . .
C109 C 0.8456(3) 0.30878(17) 0.1412(3) 0.0593(13) Uani 1 1 d . . . .
H109 H 0.878186 0.290182 0.120794 0.071 Uiso 1 1 calc R . . .
C8 C 0.2467(3) 0.4298(2) 0.6147(3) 0.0728(16) Uani 1 1 d . . . .
H8 H 0.292999 0.411964 0.617062 0.087 Uiso 1 1 calc R . . .
C104 C 0.8925(3) 0.21173(19) 0.4461(3) 0.0688(15) Uani 1 1 d . . . .
H104 H 0.903422 0.184628 0.470920 0.083 Uiso 1 1 calc R . . .
C116 C 1.0519(3) 0.42990(17) 0.4046(2) 0.0574(12) Uani 1 1 d . . . .
H116 H 1.097803 0.448374 0.419911 0.069 Uiso 1 1 calc R . . .
C103 C 0.9362(3) 0.2489(2) 0.4712(3) 0.0714(15) Uani 1 1 d . . . .
H103 H 0.978012 0.247388 0.513620 0.086 Uiso 1 1 calc R . . .
C22 C 0.1669(5) 0.2569(4) 0.6283(6) 0.039(3) Uani 0.54(2) 1 d . P A 1
H22 H 0.118181 0.268739 0.635504 0.046 Uiso 0.54(2) 1 calc R P A 1
C21 C 0.1620(5) 0.2242(4) 0.5770(6) 0.043(3) Uani 0.54(2) 1 d . P A 1
H21 H 0.110867 0.214382 0.549577 0.051 Uiso 0.54(2) 1 calc R P A 1
C20A C 0.2269(16) 0.2226(8) 0.5476(14) 0.070(6) Uani 0.46(2) 1 d . P A 2
H20A H 0.225230 0.203681 0.508694 0.084 Uiso 0.46(2) 1 calc R P A 2
N2 N 0.2378(7) 0.2722(4) 0.6677(6) 0.032(2) Uani 0.54(2) 1 d . P A 1
C22A C 0.1641(6) 0.2794(7) 0.5995(9) 0.056(5) Uani 0.46(2) 1 d . P A 2
H22A H 0.117698 0.296629 0.599512 0.067 Uiso 0.46(2) 1 calc R P A 2
C21A C 0.1575(7) 0.2475(7) 0.5487(9) 0.062(5) Uani 0.46(2) 1 d . P A 2
H21A H 0.107626 0.242333 0.515017 0.075 Uiso 0.46(2) 1 calc R P A 2
C20 C 0.2295(12) 0.2071(5) 0.5671(10) 0.047(3) Uani 0.54(2) 1 d . P A 1
H20 H 0.228192 0.183248 0.535384 0.057 Uiso 0.54(2) 1 calc R P A 1

loop_
_atom_site_aniso_label
_atom_site_aniso_U_11
_atom_site_aniso_U_22
_atom_site_aniso_U_33
_atom_site_aniso_U_23
_atom_site_aniso_U_13
_atom_site_aniso_U_12
Ce1 0.02082(11) 0.03065(12) 0.05558(15) -0.00632(9) 0.01181(9) -0.00083(8)
Br1 0.0398(2) 0.0514(3) 0.0508(3) -0.0042(2) 0.0084(2) 0.00311(19)
P4 0.0213(4) 0.0328(5) 0.0360(5) 0.0001(4) 0.0099(4) 0.0008(4)
P1 0.0233(4) 0.0323(5) 0.0316(5) -0.0014(4) 0.0101(4) -0.0037(4)
P3 0.0241(4) 0.0302(5) 0.0340(5) -0.0010(4) 0.0114(4) -0.0007(4)
P2 0.0245(4) 0.0309(5) 0.0367(5) -0.0056(4) 0.0125(4) -0.0037(4)
N1 0.0276(16) 0.0359(18) 0.060(2) -0.0122(16) 0.0129(15) -0.0035(13)
C95 0.037(2) 0.051(2) 0.036(2) -0.0117(18) 0.0107(17) -0.0032(18)
C17 0.0319(19) 0.0332(19) 0.0350(19) -0.0029(16) 0.0103(16) -0.0078(15)
C29 0.0307(19) 0.0288(18) 0.042(2) -0.0098(16) 0.0178(16) -0.0048(15)
N4 0.0340(19) 0.068(2) 0.057(2) 0.0087(19) 0.0258(17) 0.0059(17)
C6 0.034(2) 0.043(2) 0.071(3) 0.009(2) 0.023(2) -0.0008(18)
C7 0.0254(18) 0.0327(19) 0.042(2) -0.0029(16) 0.0076(16) -0.0010(15)
C110 0.058(3) 0.071(3) 0.042(2) -0.014(2) 0.014(2) -0.030(3)
C30 0.030(2) 0.040(2) 0.044(2) -0.0081(17) 0.0117(17) -0.0026(16)
C74 0.059(3) 0.058(3) 0.042(2) -0.002(2) 0.010(2) 0.020(2)
C54 0.033(2) 0.042(2) 0.048(2) 0.0015(18) 0.0169(18) 0.0010(17)
C23 0.0257(18) 0.0308(19) 0.047(2) -0.0014(16) 0.0170(16) -0.0019(15)
C111 0.051(3) 0.062(3) 0.046(2) -0.001(2) 0.003(2) -0.025(2)
C76 0.042(2) 0.042(2) 0.045(2) 0.0017(18) 0.0172(18) 0.0074(18)
C89 0.039(2) 0.0311(19) 0.041(2) 0.0008(16) 0.0140(17) -0.0048(16)
C40 0.0294(19) 0.0324(19) 0.037(2) -0.0015(16) 0.0133(16) -0.0025(15)
C14 0.059(3) 0.036(2) 0.086(4) -0.017(2) 0.020(3) 0.000(2)
C83 0.031(2) 0.036(2) 0.044(2) 0.0048(17) 0.0079(17) -0.0049(16)
C1 0.0231(17) 0.0314(19) 0.039(2) -0.0019(15) 0.0093(15) 0.0003(14)
N3 0.0268(16) 0.0308(16) 0.0466(18) -0.0008(14) 0.0116(14) -0.0004(13)
C2 0.0235(17) 0.0309(18) 0.0350(19) -0.0004(15) 0.0089(15) -0.0038(14)
C39 0.034(2) 0.038(2) 0.041(2) 0.0003(17) 0.0119(17) -0.0024(16)
C66 0.035(2) 0.044(2) 0.038(2) -0.0007(17) 0.0109(17) 0.0067(17)
C43 0.053(3) 0.076(3) 0.036(2) 0.000(2) 0.009(2) -0.021(3)
C94 0.039(2) 0.032(2) 0.042(2) 0.0013(16) 0.0150(17) -0.0022(16)
C53 0.0258(18) 0.0333(19) 0.0364(19) 0.0071(15) 0.0133(15) -0.0002(15)
C86 0.048(3) 0.039(2) 0.063(3) 0.014(2) -0.003(2) -0.007(2)
C12 0.032(2) 0.044(2) 0.036(2) -0.0037(17) 0.0144(16) -0.0099(17)
C24 0.042(2) 0.032(2) 0.062(3) -0.0053(19) 0.024(2) -0.0055(17)
C45 0.038(2) 0.045(2) 0.064(3) 0.009(2) 0.000(2) -0.0054(19)
C79 0.062(3) 0.065(3) 0.056(3) 0.007(2) 0.018(2) -0.024(3)
C46 0.034(2) 0.044(2) 0.043(2) 0.0039(18) 0.0061(17) -0.0036(17)
C88 0.046(2) 0.044(2) 0.050(2) 0.0055(19) 0.013(2) -0.0006(19)
C27 0.054(3) 0.048(3) 0.045(2) 0.007(2) 0.018(2) 0.002(2)
N2A 0.016(4) 0.037(7) 0.041(7) -0.001(5) 0.007(4) 0.004(5)
C16 0.043(2) 0.045(2) 0.069(3) -0.011(2) 0.029(2) -0.0144(19)
C70 0.036(2) 0.050(2) 0.039(2) 0.0033(18) 0.0090(17) 0.0084(18)
C41 0.0276(18) 0.0346(19) 0.0352(19) -0.0007(15) 0.0077(15) -0.0099(15)
C72 0.041(2) 0.042(2) 0.052(3) -0.0006(19) 0.0114(19) 0.0026(18)
C69 0.047(3) 0.067(3) 0.038(2) 0.004(2) 0.0071(19) 0.008(2)
C32 0.035(2) 0.045(2) 0.069(3) -0.017(2) 0.028(2) -0.0067(19)
C28 0.035(2) 0.032(2) 0.048(2) 0.0015(17) 0.0179(17) -0.0015(16)
C64 0.032(2) 0.043(2) 0.044(2) -0.0014(18) 0.0129(17) -0.0037(17)
C93 0.037(2) 0.039(2) 0.048(2) 0.0067(18) 0.0146(18) 0.0040(17)
C33 0.055(3) 0.045(2) 0.054(3) -0.005(2) 0.034(2) -0.001(2)
C61 0.027(2) 0.057(3) 0.063(3) 0.002(2) 0.0166(19) -0.0043(18)
C13 0.036(2) 0.050(3) 0.093(4) -0.027(3) 0.017(2) -0.002(2)
C92 0.054(3) 0.042(2) 0.049(2) 0.0036(19) 0.027(2) 0.007(2)
C58 0.0299(19) 0.041(2) 0.037(2) 0.0079(17) 0.0117(16) 0.0020(16)
C31 0.028(2) 0.046(2) 0.057(3) -0.011(2) 0.0106(18) -0.0015(17)
C18 0.028(2) 0.052(2) 0.048(2) -0.0166(19) 0.0141(17) -0.0106(18)
C47 0.0240(18) 0.035(2) 0.045(2) -0.0055(17) 0.0141(16) 0.0000(15)
C118 0.045(2) 0.046(2) 0.035(2) -0.0066(18) 0.0108(18) -0.0035(19)
C34 0.040(2) 0.036(2) 0.046(2) -0.0040(17) 0.0193(18) 0.0015(17)
C35 0.032(2) 0.051(2) 0.042(2) 0.0007(18) 0.0141(17) -0.0075(18)
C100 0.048(3) 0.057(3) 0.048(2) -0.001(2) 0.023(2) 0.004(2)
C5 0.050(3) 0.038(2) 0.107(4) 0.018(3) 0.038(3) 0.003(2)
C77 0.036(2) 0.043(2) 0.036(2) 0.0022(17) 0.0121(17) -0.0028(17)
C49 0.037(2) 0.037(2) 0.068(3) -0.011(2) 0.012(2) -0.0031(18)
C113 0.038(2) 0.049(2) 0.040(2) -0.0110(18) 0.0114(18) -0.0040(18)
C42 0.037(2) 0.056(3) 0.039(2) -0.0036(19) 0.0131(18) -0.0077(19)
C52 0.034(2) 0.041(2) 0.045(2) -0.0047(18) 0.0091(17) -0.0037(17)
C107 0.036(2) 0.046(2) 0.043(2) -0.0120(18) 0.0146(18) -0.0153(18)
C37 0.055(3) 0.043(2) 0.046(2) 0.0017(19) 0.031(2) -0.0012(19)
C3 0.033(2) 0.040(2) 0.069(3) 0.001(2) 0.020(2) 0.0065(18)
C87 0.059(3) 0.063(3) 0.051(3) 0.017(2) 0.011(2) -0.009(2)
C11 0.045(2) 0.041(2) 0.040(2) -0.0039(18) 0.0157(18) -0.0105(18)
C71 0.035(2) 0.035(2) 0.045(2) 0.0002(17) 0.0134(17) 0.0084(16)
C78 0.044(2) 0.056(3) 0.056(3) 0.010(2) 0.012(2) -0.005(2)
C82 0.037(2) 0.058(3) 0.038(2) -0.0049(19) 0.0094(18) 0.0031(19)
C57 0.038(2) 0.047(2) 0.038(2) 0.0110(18) 0.0052(17) -0.0024(18)
C98 0.051(3) 0.084(4) 0.051(3) -0.006(3) 0.022(2) 0.020(3)
C36 0.036(2) 0.055(3) 0.060(3) -0.001(2) 0.026(2) -0.0089(19)
C114 0.050(3) 0.073(3) 0.046(2) -0.022(2) 0.022(2) -0.016(2)
C48 0.031(2) 0.040(2) 0.047(2) -0.0038(18) 0.0127(17) -0.0034(17)
C84 0.042(2) 0.040(2) 0.053(2) 0.0035(19) 0.0114(19) 0.0006(18)
C56 0.0243(19) 0.056(3) 0.054(3) 0.022(2) 0.0128(18) 0.0044(18)
C59 0.0250(18) 0.0317(19) 0.039(2) 0.0045(16) 0.0082(15) -0.0011(15)
C19 0.041(2) 0.063(3) 0.062(3) -0.029(2) 0.017(2) -0.013(2)
C67 0.047(2) 0.052(3) 0.043(2) -0.0001(19) 0.0134(19) 0.015(2)
C101 0.030(2) 0.058(3) 0.045(2) -0.012(2) 0.0196(18) -0.0014(18)
C85 0.040(2) 0.041(2) 0.060(3) 0.003(2) 0.001(2) -0.0022(18)
C112 0.040(2) 0.052(3) 0.047(2) -0.011(2) 0.0111(19) -0.0171(19)
C38 0.055(3) 0.041(2) 0.034(2) 0.0009(17) 0.0150(19) -0.0015(19)
B1 0.035(2) 0.046(3) 0.043(3) -0.013(2) 0.014(2) -0.006(2)
C90 0.044(2) 0.042(2) 0.048(2) 0.0022(19) 0.0130(19) -0.0025(19)
C65 0.0275(19) 0.038(2) 0.039(2) 0.0027(16) 0.0120(16) 0.0017(16)
C51 0.052(3) 0.052(3) 0.049(3) -0.005(2) 0.004(2) -0.004(2)
C15 0.069(3) 0.037(2) 0.083(3) -0.014(2) 0.034(3) -0.020(2)
C117 0.045(2) 0.055(3) 0.046(2) -0.006(2) 0.0144(19) -0.013(2)
C75 0.064(3) 0.050(3) 0.047(2) 0.006(2) 0.025(2) 0.011(2)
C96 0.052(3) 0.047(3) 0.056(3) -0.011(2) 0.020(2) -0.005(2)
C4 0.048(3) 0.035(2) 0.092(4) 0.012(2) 0.029(3) 0.0066(19)
C106 0.044(2) 0.053(3) 0.055(3) -0.007(2) 0.018(2) 0.004(2)
C99 0.053(3) 0.082(4) 0.058(3) 0.006(3) 0.031(2) 0.003(3)
C10 0.065(3) 0.062(3) 0.040(2) -0.002(2) 0.021(2) -0.025(2)
C73 0.043(2) 0.052(3) 0.053(3) -0.007(2) 0.005(2) 0.006(2)
C9 0.049(3) 0.096(4) 0.053(3) 0.000(3) 0.029(2) -0.016(3)
C55 0.034(2) 0.044(2) 0.059(3) 0.007(2) 0.022(2) 0.0050(18)
C80 0.038(2) 0.097(4) 0.040(2) -0.011(2) 0.016(2) -0.019(3)
C108 0.047(2) 0.057(3) 0.047(2) -0.017(2) 0.015(2) -0.008(2)
C60 0.030(2) 0.048(2) 0.047(2) 0.0015(19) 0.0151(17) -0.0034(17)
C26 0.064(3) 0.046(3) 0.065(3) 0.018(2) 0.031(2) 0.002(2)
C81 0.036(2) 0.074(3) 0.045(2) -0.015(2) 0.0129(19) -0.003(2)
C102 0.041(2) 0.071(3) 0.050(3) -0.001(2) 0.017(2) 0.004(2)
C44 0.048(3) 0.072(3) 0.046(3) 0.021(2) -0.006(2) -0.021(2)
B2 0.033(2) 0.041(2) 0.042(2) 0.005(2) 0.0133(19) 0.0005(19)
C115 0.064(3) 0.083(4) 0.048(3) -0.027(3) 0.018(2) -0.029(3)
C25 0.055(3) 0.031(2) 0.082(3) 0.008(2) 0.033(3) -0.0022(19)
C91 0.060(3) 0.046(2) 0.044(2) -0.0032(19) 0.022(2) -0.005(2)
C50 0.046(3) 0.059(3) 0.055(3) -0.021(2) 0.003(2) -0.006(2)
C105 0.063(3) 0.052(3) 0.073(3) -0.007(2) 0.039(3) 0.005(2)
C97 0.061(3) 0.058(3) 0.058(3) -0.014(2) 0.016(2) 0.012(2)
C68 0.059(3) 0.065(3) 0.040(2) -0.011(2) 0.015(2) 0.009(2)
C63 0.045(2) 0.055(3) 0.040(2) -0.0023(19) 0.0070(19) -0.006(2)
C62 0.032(2) 0.045(2) 0.057(3) 0.006(2) 0.0006(19) -0.0074(18)
C109 0.062(3) 0.069(3) 0.054(3) -0.027(2) 0.026(2) -0.025(3)
C8 0.046(3) 0.116(5) 0.068(3) 0.013(3) 0.035(3) 0.004(3)
C104 0.071(4) 0.074(4) 0.074(4) 0.021(3) 0.042(3) 0.034(3)
C116 0.054(3) 0.071(3) 0.048(3) -0.013(2) 0.013(2) -0.026(2)
C103 0.048(3) 0.106(5) 0.062(3) 0.000(3) 0.017(2) 0.019(3)
C22 0.024(4) 0.042(5) 0.046(5) 0.007(5) 0.001(3) -0.002(3)
C21 0.036(5) 0.032(5) 0.051(6) 0.000(4) -0.005(4) -0.015(4)
C20A 0.066(10) 0.083(16) 0.064(13) -0.045(11) 0.025(10) -0.020(12)
N2 0.033(4) 0.022(5) 0.038(5) 0.009(3) 0.002(4) -0.002(4)
C22A 0.034(6) 0.073(12) 0.059(9) -0.022(9) 0.009(5) 0.000(6)
C21A 0.035(6) 0.082(13) 0.066(9) -0.016(9) 0.004(5) -0.011(6)
C20 0.043(6) 0.040(7) 0.055(8) -0.011(5) 0.006(5) -0.018(6)

loop_
_atom_type_symbol
_atom_type_description
_atom_type_scat_dispersion_real
_atom_type_scat_dispersion_imag
_atom_type_scat_source
C C 0.0148 0.0070 'International Tables Vol C Tables 4.2.6.8 and 6.1.1.4'
H H 0.0000 0.0000 'International Tables Vol C Tables 4.2.6.8 and 6.1.1.4'
B B 0.0073 0.0030 'International Tables Vol C Tables 4.2.6.8 and 6.1.1.4'
Br Br -0.9338 1.0006 'International Tables Vol C Tables 4.2.6.8 and 6.1.1.4'
Ce Ce -0.6939 7.7244 'International Tables Vol C Tables 4.2.6.8 and 6.1.1.4'
N N 0.0253 0.0136 'International Tables Vol C Tables 4.2.6.8 and 6.1.1.4'
P P 0.2596 0.3354 'International Tables Vol C Tables 4.2.6.8 and 6.1.1.4'

loop_
_geom_angle_atom_site_label_1
_geom_angle_atom_site_label_2
_geom_angle_atom_site_label_3
_geom_angle
N1 Ce1 Br1 77.61(7)
N1 Ce1 N2 132.6(2)
N4 Ce1 Br1 126.78(8)
N4 Ce1 N1 66.21(11)
N4 Ce1 N3 130.93(10)
N4 Ce1 N2A 98.2(4)
N4 Ce1 N2 109.7(3)
C1 Ce1 Br1 94.38(8)
C1 Ce1 N1 112.38(10)
C1 Ce1 N4 67.31(10)
C1 Ce1 N3 68.66(10)
C1 Ce1 C2 164.80(11)
C1 Ce1 N2A 105.3(3)
C1 Ce1 N2 107.8(2)
N3 Ce1 Br1 76.80(7)
N3 Ce1 N1 154.39(10)
N3 Ce1 N2 65.3(2)
C2 Ce1 Br1 100.41(8)
C2 Ce1 N1 67.98(10)
C2 Ce1 N4 100.53(10)
C2 Ce1 N3 118.09(10)
C2 Ce1 N2A 66.3(3)
C2 Ce1 N2 66.6(2)
N2A Ce1 Br1 135.0(4)
N2A Ce1 N1 127.4(3)
N2A Ce1 N3 73.6(3)
N2 Ce1 Br1 123.6(2)
C1 P4 C7 108.09(17)
C1 P4 C59 116.20(17)
C1 P4 C65 116.25(18)
C59 P4 C7 102.57(17)
C65 P4 C7 105.00(17)
C65 P4 C59 107.29(17)
C17 P1 C40 103.77(16)
C17 P1 C41 103.82(17)
C2 P1 C17 108.48(17)
C2 P1 C40 115.60(17)
C2 P1 C41 115.81(17)
C41 P1 C40 108.03(17)
C1 P3 C53 118.38(17)
C1 P3 C12 105.58(18)
C1 P3 C47 117.25(18)
C53 P3 C12 106.23(17)
C53 P3 C47 105.56(17)
C47 P3 C12 102.11(17)
C29 P2 C18 107.00(17)
C23 P2 C29 104.31(17)
C23 P2 C18 102.52(18)
C2 P2 C29 120.05(16)
C2 P2 C23 115.79(17)
C2 P2 C18 105.54(18)
C17 N1 Ce1 124.2(2)
C17 N1 C13 116.9(3)
C13 N1 Ce1 118.8(3)
C100 C95 B1 123.6(4)
C100 C95 C96 114.7(4)
C96 C95 B1 121.6(4)
N1 C17 P1 116.6(3)
N1 C17 C16 122.1(4)
C16 C17 P1 121.3(3)
C30 C29 P2 120.7(3)
C30 C29 C34 119.2(3)
C34 C29 P2 119.7(3)
C12 N4 Ce1 124.5(2)
C8 N4 Ce1 118.2(3)
C8 N4 C12 117.3(4)
C5 C6 C7 119.6(4)
C6 C7 P4 120.4(3)
N3 C7 P4 117.0(3)
N3 C7 C6 122.5(3)
C111 C110 C109 119.2(4)
C31 C30 C29 120.4(4)
C73 C74 C75 118.7(4)
C55 C54 C53 120.2(4)
C24 C23 P2 121.2(3)
C28 C23 P2 119.5(3)
C28 C23 C24 119.3(4)
C110 C111 C112 121.0(5)
C75 C76 C71 122.6(4)
C94 C89 C90 114.7(4)
C94 C89 B2 123.9(3)
C90 C89 B2 121.3(4)
C39 C40 P1 118.8(3)
C35 C40 P1 122.5(3)
C35 C40 C39 118.7(3)
C15 C14 C13 118.7(4)
C88 C83 B2 123.1(4)
C84 C83 C88 114.8(4)
C84 C83 B2 122.0(3)
P4 C1 Ce1 120.00(18)
P3 C1 Ce1 115.82(17)
P3 C1 P4 120.3(2)
C7 N3 Ce1 123.5(2)
C3 N3 Ce1 119.4(2)
C3 N3 C7 116.4(3)
P1 C2 Ce1 120.66(17)
P2 C2 Ce1 114.09(16)
P2 C2 P1 120.6(2)
C38 C39 C40 120.5(4)
C67 C66 C65 120.4(4)
C44 C43 C42 120.6(4)
C93 C94 C89 123.5(4)
C54 C53 P3 122.1(3)
C54 C53 C58 118.8(3)
C58 C53 P3 118.8(3)
C85 C86 C87 118.6(4)
N4 C12 P3 114.2(3)
N4 C12 C11 123.2(3)
C11 C12 P3 122.5(3)
C25 C24 C23 119.9(4)
C44 C45 C46 119.8(4)
C80 C79 C78 120.5(5)
C41 C46 C45 120.6(4)
C87 C88 C83 122.3(4)
C28 C27 C26 119.7(4)
C18 N2A Ce1 121.2(7)
C22A N2A Ce1 121.1(8)
C22A N2A C18 117.6(10)
C15 C16 C17 120.3(4)
C69 C70 C65 120.0(4)
C46 C41 P1 121.1(3)
C46 C41 C42 119.0(4)
C42 C41 P1 118.6(3)
C73 C72 C71 123.2(4)
C68 C69 C70 119.9(4)
C31 C32 C33 119.6(4)
C27 C28 C23 120.5(4)
C63 C64 C59 120.5(4)
C92 C93 C94 119.5(4)
C34 C33 C32 120.3(4)
C62 C61 C60 120.2(4)
N1 C13 C14 123.8(4)
C91 C92 C93 119.2(4)
C57 C58 C53 120.6(4)
C30 C31 C32 120.4(4)
N2A C18 P2 112.2(5)
C19 C18 P2 124.0(3)
C19 C18 N2A 123.0(6)
N2 C18 P2 112.1(6)
N2 C18 C19 122.2(6)
C52 C47 P3 120.1(3)
C52 C47 C48 118.7(4)
C48 C47 P3 121.1(3)
C117 C118 C113 123.6(4)
C33 C34 C29 120.1(4)
C40 C35 C36 120.4(4)
C99 C100 C95 122.9(5)
C4 C5 C6 118.5(4)
C78 C77 C82 114.1(4)
C78 C77 B2 122.0(4)
C82 C77 B2 123.7(4)
C48 C49 C50 120.1(4)
C118 C113 C114 114.2(4)
C118 C113 B1 124.4(3)
C114 C113 B1 121.3(4)
C43 C42 C41 119.8(4)
C51 C52 C47 120.8(4)
C112 C107 B1 123.5(4)
C108 C107 C112 115.2(4)
C108 C107 B1 120.9(4)
C36 C37 C38 119.5(4)
N3 C3 C4 123.7(4)
C88 C87 C86 121.0(4)
C12 C11 C10 118.6(4)
C76 C71 B2 123.8(4)
C72 C71 C76 114.3(4)
C72 C71 B2 121.7(4)
C79 C78 C77 122.9(5)
C81 C82 C77 123.3(4)
C56 C57 C58 119.8(4)
C99 C98 C97 118.9(4)
C37 C36 C35 120.5(4)
C115 C114 C113 123.1(4)
C49 C48 C47 120.3(4)
C83 C84 C85 122.6(4)
C55 C56 C57 120.4(4)
C64 C59 P4 119.0(3)
C64 C59 C60 118.3(3)
C60 C59 P4 122.7(3)
C18 C19 C20A 114.4(10)
C20 C19 C18 120.6(10)
C68 C67 C66 119.7(4)
C106 C101 B1 122.1(4)
C102 C101 B1 123.4(4)
C102 C101 C106 114.4(4)
C86 C85 C84 120.7(4)
C111 C112 C107 121.5(4)
C39 C38 C37 120.3(4)
C113 B1 C95 109.4(3)
C113 B1 C107 108.1(3)
C107 B1 C95 109.9(3)
C101 B1 C95 108.7(3)
C101 B1 C113 109.2(3)
C101 B1 C107 111.4(3)
C91 C90 C89 123.1(4)
C66 C65 P4 119.7(3)
C66 C65 C70 119.3(4)
C70 C65 P4 119.9(3)
C52 C51 C50 120.2(4)
C14 C15 C16 118.2(4)
C118 C117 C116 120.3(4)
C74 C75 C76 120.6(4)
C97 C96 C95 122.5(4)
C3 C4 C5 119.1(4)
C105 C106 C101 123.1(5)
C98 C99 C100 120.3(5)
C9 C10 C11 118.1(4)
C74 C73 C72 120.7(4)
C8 C9 C10 119.6(4)
C56 C55 C54 120.1(4)
C81 C80 C79 118.1(4)
C109 C108 C107 123.5(5)
C61 C60 C59 120.6(4)
C25 C26 C27 120.2(4)
C80 C81 C82 121.0(4)
C103 C102 C101 123.3(5)
C43 C44 C45 120.2(4)
C89 B2 C83 109.8(3)
C89 B2 C77 110.6(3)
C89 B2 C71 109.8(3)
C77 B2 C83 108.5(3)
C71 B2 C83 109.6(3)
C71 B2 C77 108.5(3)
C116 C115 C114 120.5(4)
C26 C25 C24 120.4(4)
C92 C91 C90 120.0(4)
C51 C50 C49 119.9(4)
C104 C105 C106 119.7(5)
C98 C97 C96 120.6(5)
C67 C68 C69 120.6(4)
C62 C63 C64 120.2(4)
C63 C62 C61 120.2(4)
C110 C109 C108 119.5(5)
N4 C8 C9 123.2(5)
C103 C104 C105 118.7(5)
C115 C116 C117 118.3(4)
C104 C103 C102 120.8(5)
N2 C22 C21 122.6(9)
C20 C21 C22 119.1(10)
C21A C20A C19 122.6(16)
C18 N2 Ce1 120.4(7)
C18 N2 C22 117.1(10)
C22 N2 Ce1 119.2(7)
N2A C22A C21A 123.5(11)
C22A C21A C20A 118.2(13)
C21 C20 C19 117.8(15)

loop_
_geom_bond_atom_site_label_1
_geom_bond_atom_site_label_2
_geom_bond_distance
Ce1 Br1 2.8655(5)
Ce1 N1 2.738(3)
Ce1 N4 2.682(4)
Ce1 C1 2.595(3)
Ce1 N3 2.693(3)
Ce1 C2 2.604(3)
Ce1 N2A 2.692(13)
Ce1 N2 2.856(11)
P4 C7 1.819(4)
P4 C1 1.684(4)
P4 C59 1.819(4)
P4 C65 1.809(4)
P1 C17 1.811(4)
P1 C40 1.819(4)
P1 C2 1.682(3)
P1 C41 1.812(4)
P3 C1 1.680(4)
P3 C53 1.814(4)
P3 C12 1.830(4)
P3 C47 1.821(4)
P2 C29 1.818(3)
P2 C23 1.813(4)
P2 C2 1.677(4)
P2 C18 1.819(4)
N1 C17 1.341(5)
N1 C13 1.344(5)
C95 C100 1.398(6)
C95 B1 1.659(6)
C95 C96 1.411(6)
C17 C16 1.385(5)
C29 C30 1.390(5)
C29 C34 1.393(5)
N4 C12 1.344(5)
N4 C8 1.336(5)
C6 C7 1.376(5)
C6 C5 1.372(6)
C7 N3 1.352(5)
C110 C111 1.370(7)
C110 C109 1.375(7)
C30 C31 1.381(5)
C74 C75 1.380(7)
C74 C73 1.361(7)
C54 C53 1.391(5)
C54 C55 1.388(6)
C23 C24 1.394(5)
C23 C28 1.385(5)
C111 C112 1.393(6)
C76 C71 1.404(5)
C76 C75 1.391(6)
C89 C94 1.397(5)
C89 C90 1.399(6)
C89 B2 1.638(6)
C40 C39 1.390(5)
C40 C35 1.383(5)
C14 C13 1.380(6)
C14 C15 1.372(7)
C83 C88 1.413(6)
C83 C84 1.394(6)
C83 B2 1.667(6)
N3 C3 1.345(5)
C39 C38 1.378(5)
C66 C67 1.388(6)
C66 C65 1.393(5)
C43 C42 1.382(6)
C43 C44 1.372(7)
C94 C93 1.392(5)
C53 C58 1.391(5)
C86 C87 1.381(7)
C86 C85 1.363(7)
C12 C11 1.372(6)
C24 C25 1.380(6)
C45 C46 1.388(6)
C45 C44 1.373(7)
C79 C78 1.388(6)
C79 C80 1.383(7)
C46 C41 1.386(5)
C88 C87 1.378(6)
C27 C28 1.379(5)
C27 C26 1.384(6)
N2A C18 1.475(14)
N2A C22A 1.352(16)
C16 C15 1.373(6)
C70 C69 1.387(6)
C70 C65 1.397(5)
C41 C42 1.391(5)
C72 C71 1.401(6)
C72 C73 1.389(6)
C69 C68 1.382(6)
C32 C33 1.386(6)
C32 C31 1.382(6)
C64 C59 1.390(5)
C64 C63 1.387(6)
C93 C92 1.388(6)
C33 C34 1.385(5)
C61 C60 1.382(6)
C61 C62 1.373(6)
C92 C91 1.379(6)
C58 C57 1.382(5)
C18 C19 1.382(6)
C18 N2 1.290(12)
C47 C52 1.385(5)
C47 C48 1.399(5)
C118 C113 1.400(6)
C118 C117 1.380(6)
C35 C36 1.383(5)
C100 C99 1.389(6)
C5 C4 1.371(6)
C77 C78 1.396(6)
C77 C82 1.399(6)
C77 B2 1.651(6)
C49 C48 1.380(6)
C49 C50 1.382(6)
C113 C114 1.409(6)
C113 B1 1.649(6)
C52 C51 1.376(6)
C107 C112 1.403(6)
C107 B1 1.656(6)
C107 C108 1.394(6)
C37 C36 1.373(6)
C37 C38 1.379(6)
C3 C4 1.367(6)
C11 C10 1.395(6)
C71 B2 1.641(6)
C82 C81 1.377(6)
C57 C56 1.377(6)
C98 C99 1.372(7)
C98 C97 1.379(7)
C114 C115 1.388(6)
C84 C85 1.398(6)
C56 C55 1.372(6)
C59 C60 1.393(5)
C19 C20A 1.46(3)
C19 C20 1.369(19)
C67 C68 1.382(6)
C101 B1 1.638(7)
C101 C106 1.405(6)
C101 C102 1.391(6)
C90 C91 1.393(6)
C51 C50 1.377(7)
C117 C116 1.393(6)
C96 C97 1.382(6)
C106 C105 1.393(7)
C10 C9 1.377(7)
C9 C8 1.364(8)
C80 C81 1.363(7)
C108 C109 1.386(6)
C26 C25 1.371(7)
C102 C103 1.376(7)
C115 C116 1.382(6)
C105 C104 1.378(8)
C63 C62 1.369(6)
C104 C103 1.374(8)
C22 C21 1.400(12)
C22 N2 1.345(14)
C21 C20 1.32(2)
C20A C21A 1.41(3)
C22A C21A 1.373(16)

loop_
_platon_squeeze_void_nr
_platon_squeeze_void_average_x
_platon_squeeze_void_average_y
_platon_squeeze_void_average_z
_platon_squeeze_void_volume
_platon_squeeze_void_count_electrons
_platon_squeeze_void_content
1 0.206 0.158 0.992 53 17 ' '
2 0.206 0.342 0.492 52 17 ' '
3 0.500 0.000 0.500 129 40 ' '
4 0.500 0.500 1.000 129 40 ' '
5 0.416 0.029 0.125 8 0 ' '
6 0.416 0.471 0.625 8 0 ' '
7 0.583 0.529 0.375 8 0 ' '
8 0.583 0.971 0.875 8 0 ' '
9 0.793 0.658 0.508 53 18 ' '
10 0.793 0.842 1.008 52 18 ' '
